data_7035164
loop_
_publ_author_name
'Matson, Ellen M.'
'Park, Yun Ji'
'Bertke, Jeffery A.'
'Fout, Alison R.'

_publ_section_title
;
 Synthesis and characterization of M(ii) (M = Mn, Fe and Co) azafulvene
 complexes and their X3(-) derivatives.
;
_journal_issue 22
_journal_name_full 'Dalton transactions (Cambridge, England : 2003)'
_journal_page_first 10377
_journal_page_last 10384
_journal_paper_doi 10.1039/c5dt00985e
_journal_volume 44
_journal_year 2015
_chemical_formula_moiety 'C37 H51 Co N8 S, C F3 O3 S'
_chemical_formula_sum 'C38 H51 Co F3 N8 O3 S2'
_chemical_formula_weight 847.91
_chemical_name_systematic
; 
? 
;
_space_group_crystal_system orthorhombic
_space_group_IT_number 61
_space_group_name_Hall '-P 2ac 2ab'
_space_group_name_H-M_alt 'P b c a'
_symmetry_cell_setting Orthorhombic'
_symmetry_space_group_name_Hall '-P 2ac 2ab'
_symmetry_space_group_name_H-M 'P b c a'
_atom_sites_solution_hydrogens mixed
_audit_creation_method SHELXL-2014
_audit_update_record
;
2015-02-16 deposited with the CCDC.
2015-05-05 downloaded from the CCDC.
;
_cell_angle_alpha 90
_cell_angle_beta 90
_cell_angle_gamma 90
_cell_formula_units_Z 8
_cell_length_a 15.3462(4)
_cell_length_b 23.0779(5)
_cell_length_c 26.5156(7)
_cell_measurement_reflns_used 9869
_cell_measurement_temperature 100(2)
_cell_measurement_theta_max 26.98
_cell_measurement_theta_min 2.69
_cell_volume 9390.7(4)
_computing_cell_refinement 'SAINT V8.34A (Bruker, 2005)'
_computing_data_collection 'APEX2 V2013.10-0 (Bruker, 2013)'
_computing_data_reduction
; 
SAINT V8.34A, XPREP v2013/3, SADABS V2012/1, TWINABS V2012/1 
(Bruker, 2012 & 2013) 
;
_computing_molecular_graphics
; 
SHELXTL v2013-4 (Bruker, 2013), CrystalMaker v2.7.3 (CrystalMaker, 1994) 
;
_computing_publication_material 'XCIF V2013-1 (Bruker, 2013)'
_computing_structure_refinement 'SHELX-2013-4 (Sheldrick, 2013)'
_computing_structure_solution 'SHELX-2013-4 (Sheldrick, 2013)'
_diffrn_ambient_temperature 100(2)
_diffrn_measured_fraction_theta_full 0.996
_diffrn_measured_fraction_theta_max 0.992
_diffrn_measurement_device 'Bruker D8 Venture/Photon 100'
_diffrn_measurement_method 'profile data from \f and \w scans'
_diffrn_radiation_monochromator 'multilayer mirrors'
_diffrn_radiation_source 'microfocus sealed tube'
_diffrn_radiation_type MoK\a
_diffrn_radiation_wavelength 0.71073
_diffrn_radiation_wavelength_id cd56g
_diffrn_reflns_av_R_equivalents 0.0375
_diffrn_reflns_av_unetI/netI 0.0306
_diffrn_reflns_Laue_measured_fraction_full 0.996
_diffrn_reflns_Laue_measured_fraction_max 0.992
_diffrn_reflns_limit_h_max 19
_diffrn_reflns_limit_h_min -19
_diffrn_reflns_limit_k_max 29
_diffrn_reflns_limit_k_min -28
_diffrn_reflns_limit_l_max 33
_diffrn_reflns_limit_l_min -29
_diffrn_reflns_number 10288
_diffrn_reflns_point_group_measured_fraction_full 0.996
_diffrn_reflns_point_group_measured_fraction_max 0.992
_diffrn_reflns_theta_full 25.242
_diffrn_reflns_theta_max 27.127
_diffrn_reflns_theta_min 2.338
_exptl_absorpt_coefficient_mu 0.507
_exptl_absorpt_correction_T_max 0.88923
_exptl_absorpt_correction_T_min 0.81586
_exptl_absorpt_correction_type integration
_exptl_absorpt_process_details 'SHELXTL/XPREP V2013/3 (Bruker, 2013)'
_exptl_crystal_colour pink
_exptl_crystal_density_diffrn 1.199
_exptl_crystal_density_meas ?
_exptl_crystal_density_method 'not measured'
_exptl_crystal_description rod
_exptl_crystal_F_000 3560
_exptl_crystal_id cd56g
_exptl_crystal_preparation
; 
The data crystal was mounted using oil (Parantone-N, Exxon) to a 
0.3 mm cryo-loop (Hampton Research) with the (0, -1, 1) scattering 
planes roughly normal to the spindle axis. 
;
_exptl_crystal_size_max 0.426
_exptl_crystal_size_mid 0.282
_exptl_crystal_size_min 0.23
_refine_diff_density_max 0.558
_refine_diff_density_min -0.242
_refine_diff_density_rms 0.062
_refine_ls_extinction_method none
_refine_ls_goodness_of_fit_ref 1.039
_refine_ls_hydrogen_treatment mixed
_refine_ls_matrix_type full
_refine_ls_number_parameters 578
_refine_ls_number_reflns 10288
_refine_ls_number_restraints 337
_refine_ls_restrained_S_all 1.040
_refine_ls_R_factor_all 0.0563
_refine_ls_R_factor_gt 0.0402
_refine_ls_shift/su_max 0.001
_refine_ls_shift/su_mean 0.000
_refine_ls_structure_factor_coef Fsqd
_refine_ls_weighting_details 'w=1/[\s^2^(Fo^2^)+(0.0666P)^2^+2.2076P] where P=(Fo^2^+2Fc^2^)/3'
_refine_ls_weighting_scheme calc
_refine_ls_wR_factor_gt 0.1063
_refine_ls_wR_factor_ref 0.1130
_reflns_Friedel_coverage 0.000
_reflns_number_gt 8080
_reflns_number_total 10288
_reflns_threshold_expression 'I > 2\s(I)'
_cod_data_source_file c5dt00985e2.cif
_cod_data_source_block cd56gsax-sr
_cod_depositor_comments
;
The following automatic conversions were performed:

'_exptl_crystal_density_meas' value 'not measured' was changed to '?'
- the value is perceived as not measured.

Automatic conversion script
Id: cif_fix_values 3271 2015-04-21 07:52:19Z andrius 

 Adding full bibliography for 7035158--7035164.cif.
;
_cod_original_sg_symbol_H-M Pbca
_cod_database_code 7035164
_shelx_space_group_comment
; 
The symmetry employed for this shelxl refinement is uniquely defined 
by the following loop, which should always be used as a source of 
symmetry information in preference to the above space-group names. 
They are only intended as comments. 
;
_shelx_estimated_absorpt_t_min 0.813
_shelx_estimated_absorpt_t_max 0.892
_shelxl_version_number 2014-3

loop_
_space_group_symop_operation_xyz
'x, y, z'
'-x+1/2, -y, z+1/2'
'-x, y+1/2, -z+1/2'
'x+1/2, -y+1/2, -z'
'-x, -y, -z'
'x-1/2, y, -z-1/2'
'x, -y-1/2, z-1/2'
'-x-1/2, y-1/2, z'

loop_
_atom_site_label
_atom_site_type_symbol
_atom_site_fract_x
_atom_site_fract_y
_atom_site_fract_z
_atom_site_U_iso_or_equiv
_atom_site_adp_type
_atom_site_occupancy
_atom_site_site_symmetry_order
_atom_site_calc_flag
_atom_site_refinement_flags_posn
_atom_site_refinement_flags_adp
_atom_site_refinement_flags_occupancy
_atom_site_disorder_assembly
_atom_site_disorder_group
Co1 Co 0.68017(2) 0.55009(2) 0.21703(2) 0.01924(8) Uani 1 1 d . . . . .
N10 N 0.75827(10) 0.50910(6) 0.16618(6) 0.0227(3) Uani 1 1 d . . . . .
C11 C 0.82125(12) 0.49634(7) 0.14393(7) 0.0207(4) Uani 1 1 d . . . . .
S12 S 0.90817(3) 0.47774(2) 0.11322(2) 0.03093(13) Uani 1 1 d . . . . .
N1 N 0.60662(10) 0.60080(6) 0.27375(6) 0.0234(3) Uani 1 1 d . . . . .
N2 N 0.55556(10) 0.54595(6) 0.18850(6) 0.0238(3) Uani 1 1 d . . . . .
N3 N 0.73939(10) 0.62976(6) 0.21337(5) 0.0201(3) Uani 1 1 d . . . . .
N4 N 0.69427(11) 0.50078(7) 0.28092(6) 0.0245(3) Uani 1 1 d . . . . .
N5 N 0.61035(12) 0.44431(7) 0.12535(8) 0.0313(4) Uani 1 1 d . . . . .
H5 H 0.6439(19) 0.4587(12) 0.1386(11) 0.047 Uiso 1 1 d . U . . .
N6 N 0.88497(10) 0.65643(7) 0.10627(6) 0.0222(3) Uani 1 1 d . . . . .
H6 H 0.9174(15) 0.6829(10) 0.1167(9) 0.033 Uiso 1 1 d . U . . .
N7 N 0.87007(12) 0.39379(7) 0.27420(7) 0.0320(4) Uani 1 1 d . . . . .
H7 H 0.8734(16) 0.3789(11) 0.3071(10) 0.048 Uiso 1 1 d . U . . .
C20 C 0.53503(13) 0.62817(8) 0.24542(8) 0.0279(4) Uani 1 1 d . . . . .
H20A H 0.5566 0.6632 0.2278 0.033 Uiso 1 1 calc R U . . .
H20B H 0.4881 0.6400 0.2689 0.033 Uiso 1 1 calc R U . . .
C21 C 0.50079(13) 0.58593(8) 0.20815(8) 0.0281(4) Uani 1 1 d . . . . .
C22 C 0.41634(14) 0.58036(10) 0.18868(10) 0.0404(6) Uani 1 1 d . . . . .
H22A H 0.3673 0.6037 0.1967 0.048 Uiso 1 1 calc R U . . .
C23 C 0.41853(14) 0.53460(10) 0.15567(10) 0.0404(6) Uani 1 1 d . . . . .
H23A H 0.3710 0.5200 0.1366 0.048 Uiso 1 1 calc R U . . .
C24 C 0.50468(13) 0.51323(8) 0.15543(8) 0.0290(4) Uani 1 1 d . . . . .
C25 C 0.53199(13) 0.46501(9) 0.12799(8) 0.0302(4) Uani 1 1 d . . . . .
H25A H 0.4885 0.4452 0.1092 0.036 Uiso 1 1 calc R U . . .
C30 C 0.66777(13) 0.64351(8) 0.29519(7) 0.0252(4) Uani 1 1 d . . . . .
H30A H 0.7008 0.6258 0.3233 0.030 Uiso 1 1 calc R U . . .
H30B H 0.6351 0.6772 0.3085 0.030 Uiso 1 1 calc R U . . .
C31 C 0.72937(12) 0.66289(7) 0.25462(7) 0.0204(4) Uani 1 1 d . . . . .
C32 C 0.78415(12) 0.71183(8) 0.25338(7) 0.0218(4) Uani 1 1 d . . . . .
H32A H 0.7880 0.7415 0.2781 0.026 Uiso 1 1 calc R U . . .
C33 C 0.83126(12) 0.70822(8) 0.20903(7) 0.0216(4) Uani 1 1 d . . . . .
H33A H 0.8743 0.7347 0.1976 0.026 Uiso 1 1 calc R U . . .
C34 C 0.80286(11) 0.65745(7) 0.18405(7) 0.0195(4) Uani 1 1 d . . . . .
C35 C 0.82415(12) 0.63665(7) 0.13610(7) 0.0206(4) Uani 1 1 d . . . . .
H35A H 0.7909 0.6048 0.1240 0.025 Uiso 1 1 calc R U . . .
C40 C 0.57415(14) 0.55987(8) 0.31214(8) 0.0299(5) Uani 1 1 d . . . . .
H40A H 0.5190 0.5419 0.3006 0.036 Uiso 1 1 calc R U . . .
H40B H 0.5628 0.5805 0.3442 0.036 Uiso 1 1 calc R U . . .
C41 C 0.64220(13) 0.51411(8) 0.31999(8) 0.0277(4) Uani 1 1 d . . . . .
C42 C 0.65998(15) 0.47915(9) 0.36203(8) 0.0349(5) Uani 1 1 d . . . . .
H42A H 0.6315 0.4805 0.3938 0.042 Uiso 1 1 calc R U . . .
C43 C 0.72667(15) 0.44251(9) 0.34834(8) 0.0332(5) Uani 1 1 d . . . . .
H43A H 0.7530 0.4137 0.3689 0.040 Uiso 1 1 calc R U . . .
C44 C 0.74842(14) 0.45585(8) 0.29790(8) 0.0274(4) Uani 1 1 d . . . . .
C45 C 0.81069(13) 0.43312(8) 0.26525(8) 0.0286(4) Uani 1 1 d . . . . .
H45A H 0.8099 0.4482 0.2319 0.034 Uiso 1 1 calc R U . . .
C50 C 0.63708(14) 0.39238(9) 0.09710(9) 0.0333(5) Uani 1 1 d . . . . .
H50A H 0.5836 0.3706 0.0870 0.040 Uiso 1 1 calc R U . . .
C51 C 0.68703(17) 0.40945(10) 0.04934(9) 0.0426(6) Uani 1 1 d . . . . .
H51A H 0.6484 0.4322 0.0269 0.051 Uiso 1 1 calc R U . . .
H51B H 0.7373 0.4342 0.0586 0.051 Uiso 1 1 calc R U . . .
C52 C 0.7194(2) 0.35596(11) 0.02147(10) 0.0543(7) Uani 1 1 d . . . . .
H52A H 0.6689 0.3335 0.0090 0.065 Uiso 1 1 calc R U . . .
H52B H 0.7544 0.3681 -0.0081 0.065 Uiso 1 1 calc R U . . .
C53 C 0.77440(17) 0.31803(10) 0.05545(10) 0.0471(6) Uani 1 1 d . . . . .
H53A H 0.8276 0.3394 0.0655 0.056 Uiso 1 1 calc R U . . .
H53B H 0.7926 0.2829 0.0368 0.056 Uiso 1 1 calc R U . . .
C54 C 0.72408(15) 0.30040(9) 0.10209(9) 0.0375(5) Uani 1 1 d . . . . .
H54A H 0.7621 0.2771 0.1244 0.045 Uiso 1 1 calc R U . . .
H54B H 0.6737 0.2761 0.0922 0.045 Uiso 1 1 calc R U . . .
C55 C 0.69168(14) 0.35390(8) 0.13070(8) 0.0321(5) Uani 1 1 d . . . . .
H55A H 0.6565 0.3414 0.1601 0.038 Uiso 1 1 calc R U . . .
H55B H 0.7423 0.3761 0.1435 0.038 Uiso 1 1 calc R U . . .
C60 C 0.89952(12) 0.63460(8) 0.05487(7) 0.0212(4) Uani 1 1 d . . . . .
H60A H 0.8631 0.5991 0.0503 0.025 Uiso 1 1 calc R U . . .
C61 C 0.87078(13) 0.67904(8) 0.01601(7) 0.0260(4) Uani 1 1 d . . . . .
H61A H 0.9030 0.7157 0.0214 0.031 Uiso 1 1 calc R U . . .
H61B H 0.8078 0.6871 0.0202 0.031 Uiso 1 1 calc R U . . .
C62 C 0.88794(14) 0.65671(10) -0.03785(7) 0.0346(5) Uani 1 1 d . . . . .
H62A H 0.8507 0.6225 -0.0445 0.042 Uiso 1 1 calc R U . . .
H62B H 0.8724 0.6872 -0.0625 0.042 Uiso 1 1 calc R U . . .
C63 C 0.98346(15) 0.64000(9) -0.04468(8) 0.0354(5) Uani 1 1 d . . . . .
H63A H 0.9922 0.6239 -0.0789 0.042 Uiso 1 1 calc R U . . .
H63B H 1.0204 0.6750 -0.0414 0.042 Uiso 1 1 calc R U . . .
C64 C 1.01065(14) 0.59553(9) -0.00566(7) 0.0299(4) Uani 1 1 d . . . . .
H64A H 1.0733 0.5866 -0.0099 0.036 Uiso 1 1 calc R U . . .
H64B H 0.9774 0.5593 -0.0111 0.036 Uiso 1 1 calc R U . . .
C65 C 0.99450(13) 0.61751(8) 0.04796(7) 0.0258(4) Uani 1 1 d . . . . .
H65A H 1.0098 0.5868 0.0725 0.031 Uiso 1 1 calc R U . . .
H65B H 1.0322 0.6514 0.0546 0.031 Uiso 1 1 calc R U . . .
C70 C 0.92329(13) 0.36884(8) 0.23371(8) 0.0285(4) Uani 1 1 d . . . . .
H70A H 0.9175 0.3944 0.2034 0.034 Uiso 1 1 calc R U . . .
C71 C 1.01894(14) 0.36650(9) 0.24791(9) 0.0373(5) Uani 1 1 d . . . . .
H71A H 1.0264 0.3427 0.2787 0.045 Uiso 1 1 calc R U . . .
H71B H 1.0402 0.4061 0.2553 0.045 Uiso 1 1 calc R U . . .
C72 C 1.07207(15) 0.34037(10) 0.20474(10) 0.0427(6) Uani 1 1 d . . . . .
H72A H 1.0703 0.3669 0.1754 0.051 Uiso 1 1 calc R U . . .
H72B H 1.1336 0.3365 0.2154 0.051 Uiso 1 1 calc R U . . .
C73 C 1.03756(15) 0.28141(10) 0.18912(9) 0.0409(5) Uani 1 1 d . . . . .
H73A H 1.0705 0.2674 0.1594 0.049 Uiso 1 1 calc R U . . .
H73B H 1.0464 0.2535 0.2170 0.049 Uiso 1 1 calc R U . . .
C74 C 0.94163(15) 0.28443(10) 0.17622(8) 0.0358(5) Uani 1 1 d . . . . .
H74A H 0.9200 0.2451 0.1683 0.043 Uiso 1 1 calc R U . . .
H74B H 0.9335 0.3089 0.1459 0.043 Uiso 1 1 calc R U . . .
C75 C 0.88933(14) 0.30939(9) 0.21963(8) 0.0318(5) Uani 1 1 d . . . . .
H75A H 0.8273 0.3123 0.2098 0.038 Uiso 1 1 calc R U . . .
H75B H 0.8935 0.2833 0.2491 0.038 Uiso 1 1 calc R U . . .
S1 S 0.0566(2) 0.7854(2) 0.11036(19) 0.0176(8) Uani 0.51(3) 1 d D U P A 1
O1 O 0.0236(7) 0.7432(4) 0.1433(3) 0.0366(17) Uani 0.51(3) 1 d D U P A 1
O2 O 0.0656(9) 0.8433(3) 0.1283(5) 0.042(3) Uani 0.51(3) 1 d D U P A 1
O3 O 0.0133(6) 0.7833(5) 0.0608(3) 0.0409(19) Uani 0.51(3) 1 d D U P A 1
C1 C 0.1666(4) 0.7649(4) 0.0950(3) 0.0367(19) Uani 0.51(3) 1 d D U P A 1
F1 F 0.1990(7) 0.8003(6) 0.0594(4) 0.054(2) Uani 0.51(3) 1 d D U P A 1
F2 F 0.1717(8) 0.7103(5) 0.0778(5) 0.053(2) Uani 0.51(3) 1 d D U P A 1
F3 F 0.2184(5) 0.7691(5) 0.1353(3) 0.078(3) Uani 0.51(3) 1 d D U P A 1
S1B S 0.0636(4) 0.7851(2) 0.1159(3) 0.0411(11) Uani 0.49(3) 1 d D U P A 2
O1B O 0.0342(8) 0.7461(4) 0.1534(5) 0.045(2) Uani 0.49(3) 1 d D U P A 2
O2B O 0.0783(9) 0.8432(3) 0.1316(4) 0.0267(17) Uani 0.49(3) 1 d D U P A 2
O3B O 0.0109(7) 0.7803(5) 0.0698(5) 0.060(3) Uani 0.49(3) 1 d D U P A 2
C1B C 0.1685(4) 0.7586(4) 0.0964(3) 0.0271(16) Uani 0.49(3) 1 d D U P A 2
F1B F 0.1980(8) 0.7858(5) 0.0553(3) 0.0422(17) Uani 0.49(3) 1 d D U P A 2
F2B F 0.1683(7) 0.7018(4) 0.0866(4) 0.0352(15) Uani 0.49(3) 1 d D U P A 2
F3B F 0.2240(3) 0.7679(3) 0.1341(2) 0.0319(18) Uani 0.49(3) 1 d D U P A 2

loop_
_atom_site_aniso_label
_atom_site_aniso_U_11
_atom_site_aniso_U_22
_atom_site_aniso_U_33
_atom_site_aniso_U_23
_atom_site_aniso_U_13
_atom_site_aniso_U_12
Co1 0.01877(14) 0.01638(13) 0.02256(14) -0.00025(9) 0.00605(10) 0.00170(9)
N10 0.0241(8) 0.0181(7) 0.0258(8) -0.0028(6) 0.0054(7) 0.0002(6)
C11 0.0249(10) 0.0141(8) 0.0230(9) -0.0026(7) 0.0004(8) -0.0021(7)
S12 0.0275(3) 0.0270(2) 0.0382(3) -0.0068(2) 0.0147(2) 0.0025(2)
N1 0.0227(8) 0.0196(7) 0.0280(8) 0.0020(6) 0.0100(7) 0.0028(6)
N2 0.0209(8) 0.0192(7) 0.0312(9) 0.0014(7) 0.0050(7) 0.0006(6)
N3 0.0217(8) 0.0171(7) 0.0215(8) -0.0015(6) 0.0057(6) 0.0023(6)
N4 0.0265(9) 0.0194(8) 0.0277(9) 0.0021(7) 0.0052(7) 0.0009(6)
N5 0.0250(10) 0.0263(9) 0.0426(11) -0.0104(8) 0.0000(8) -0.0032(7)
N6 0.0242(8) 0.0217(8) 0.0208(8) -0.0051(6) 0.0058(7) -0.0029(6)
N7 0.0359(10) 0.0287(9) 0.0315(10) 0.0037(7) 0.0001(8) 0.0085(7)
C20 0.0241(10) 0.0238(9) 0.0356(11) 0.0003(8) 0.0118(8) 0.0071(8)
C21 0.0210(10) 0.0245(9) 0.0388(11) 0.0046(8) 0.0093(8) 0.0024(8)
C22 0.0201(10) 0.0377(12) 0.0634(16) -0.0043(11) 0.0040(10) 0.0059(9)
C23 0.0218(11) 0.0402(12) 0.0592(15) -0.0048(11) -0.0019(10) -0.0046(9)
C24 0.0229(10) 0.0249(9) 0.0391(11) 0.0027(8) 0.0013(9) -0.0033(8)
C25 0.0258(11) 0.0270(10) 0.0377(11) 0.0008(9) -0.0020(9) -0.0057(8)
C30 0.0283(10) 0.0223(9) 0.0249(10) -0.0044(8) 0.0097(8) 0.0026(8)
C31 0.0216(9) 0.0192(8) 0.0204(9) -0.0009(7) 0.0037(7) 0.0057(7)
C32 0.0224(9) 0.0200(8) 0.0229(9) -0.0038(7) 0.0021(7) 0.0037(7)
C33 0.0204(9) 0.0197(9) 0.0248(10) -0.0003(7) 0.0016(7) 0.0017(7)
C34 0.0195(9) 0.0178(8) 0.0211(9) 0.0005(7) 0.0050(7) 0.0023(7)
C35 0.0226(9) 0.0167(8) 0.0225(9) -0.0001(7) 0.0027(8) 0.0019(7)
C40 0.0319(11) 0.0257(10) 0.0320(11) 0.0025(8) 0.0155(9) 0.0008(8)
C41 0.0297(11) 0.0248(10) 0.0286(10) 0.0011(8) 0.0096(8) -0.0023(8)
C42 0.0439(13) 0.0319(11) 0.0290(11) 0.0065(9) 0.0093(10) -0.0032(9)
C43 0.0410(13) 0.0257(10) 0.0329(11) 0.0088(9) 0.0005(10) -0.0026(9)
C44 0.0297(11) 0.0207(9) 0.0318(10) 0.0025(8) -0.0001(9) 0.0008(8)
C45 0.0306(11) 0.0227(9) 0.0324(11) 0.0036(8) -0.0024(9) 0.0008(8)
C50 0.0274(11) 0.0255(10) 0.0471(13) -0.0122(9) 0.0000(10) -0.0039(8)
C51 0.0582(16) 0.0361(12) 0.0333(12) -0.0060(10) 0.0022(11) -0.0012(11)
C52 0.0741(19) 0.0484(15) 0.0403(14) -0.0151(12) 0.0126(14) -0.0025(13)
C53 0.0446(14) 0.0392(13) 0.0574(16) -0.0213(12) 0.0168(12) -0.0030(10)
C54 0.0303(11) 0.0255(10) 0.0566(15) -0.0138(10) 0.0037(10) -0.0039(8)
C55 0.0326(11) 0.0248(10) 0.0389(12) -0.0065(9) 0.0080(9) -0.0038(8)
C60 0.0264(10) 0.0198(8) 0.0174(9) -0.0048(7) 0.0055(7) -0.0036(7)
C61 0.0258(10) 0.0283(10) 0.0241(10) -0.0019(8) 0.0028(8) 0.0062(8)
C62 0.0412(13) 0.0421(12) 0.0204(10) -0.0015(9) 0.0011(9) 0.0130(10)
C63 0.0431(13) 0.0396(12) 0.0235(10) 0.0021(9) 0.0111(9) 0.0120(10)
C64 0.0340(11) 0.0318(10) 0.0240(10) -0.0015(8) 0.0081(9) 0.0114(9)
C65 0.0288(10) 0.0267(10) 0.0220(9) -0.0009(8) 0.0027(8) 0.0068(8)
C70 0.0280(11) 0.0245(9) 0.0331(11) 0.0066(8) 0.0011(9) 0.0046(8)
C71 0.0304(12) 0.0336(11) 0.0480(13) 0.0033(10) -0.0037(10) -0.0048(9)
C72 0.0256(12) 0.0418(13) 0.0608(16) 0.0147(12) 0.0088(11) 0.0012(10)
C73 0.0379(13) 0.0426(13) 0.0423(13) 0.0018(11) 0.0036(11) 0.0098(10)
C74 0.0390(13) 0.0351(11) 0.0334(12) 0.0019(9) -0.0027(10) 0.0062(9)
C75 0.0256(11) 0.0347(11) 0.0350(11) 0.0038(9) -0.0006(9) -0.0010(9)
S1 0.0084(13) 0.0172(10) 0.0271(11) -0.0038(7) -0.0071(9) -0.0004(6)
O1 0.025(3) 0.040(3) 0.045(3) -0.008(2) 0.008(2) -0.013(2)
O2 0.037(4) 0.023(3) 0.066(5) -0.004(3) -0.003(3) 0.004(2)
O3 0.038(3) 0.045(3) 0.039(3) -0.001(2) -0.020(2) -0.004(3)
C1 0.039(3) 0.033(3) 0.038(3) 0.002(3) -0.002(3) -0.001(3)
F1 0.046(3) 0.067(5) 0.048(3) 0.007(3) 0.020(2) -0.013(3)
F2 0.048(3) 0.037(3) 0.075(5) -0.017(3) 0.022(3) 0.006(2)
F3 0.075(5) 0.085(5) 0.073(5) 0.007(4) -0.044(4) -0.006(4)
S1B 0.055(2) 0.0224(13) 0.0462(19) 0.0019(11) 0.0190(16) 0.0023(15)
O1B 0.038(4) 0.030(3) 0.068(5) 0.025(3) 0.030(4) 0.014(3)
O2B 0.032(3) 0.022(3) 0.026(3) -0.007(2) -0.010(2) -0.002(2)
O3B 0.054(4) 0.055(5) 0.071(5) -0.034(4) -0.029(4) 0.025(3)
C1B 0.021(3) 0.034(3) 0.026(3) 0.007(2) 0.005(2) -0.003(2)
F1B 0.051(3) 0.049(4) 0.026(2) 0.007(2) 0.0141(18) -0.010(2)
F2B 0.029(2) 0.035(3) 0.042(3) -0.002(2) 0.0054(19) 0.0089(19)
F3B 0.010(2) 0.053(3) 0.033(3) -0.002(3) 0.000(2) 0.004(2)

loop_
_atom_type_symbol
_atom_type_description
_atom_type_scat_dispersion_real
_atom_type_scat_dispersion_imag
_atom_type_scat_source
C C 0.0033 0.0016 'International Tables Vol C Tables 4.2.6.8 and 6.1.1.4'
H H 0.0000 0.0000 'International Tables Vol C Tables 4.2.6.8 and 6.1.1.4'
N N 0.0061 0.0033 'International Tables Vol C Tables 4.2.6.8 and 6.1.1.4'
O O 0.0106 0.0060 'International Tables Vol C Tables 4.2.6.8 and 6.1.1.4'
F F 0.0171 0.0103 'International Tables Vol C Tables 4.2.6.8 and 6.1.1.4'
S S 0.1246 0.1234 'International Tables Vol C Tables 4.2.6.8 and 6.1.1.4'
Co Co 0.3494 0.9721 'International Tables Vol C Tables 4.2.6.8 and 6.1.1.4'

loop_
_geom_angle_atom_site_label_1
_geom_angle_atom_site_label_2
_geom_angle_atom_site_label_3
_geom_angle
N10 Co1 N4 103.11(6)
N10 Co1 N3 97.13(6)
N4 Co1 N3 119.27(6)
N10 Co1 N2 106.37(6)
N4 Co1 N2 112.06(6)
N3 Co1 N2 115.80(6)
N10 Co1 N1 174.10(6)
N4 Co1 N1 77.66(6)
N3 Co1 N1 77.55(6)
N2 Co1 N1 78.50(6)
C11 N10 Co1 159.51(15)
N10 C11 S12 179.21(17)
C20 N1 C30 112.61(14)
C20 N1 C40 111.99(15)
C30 N1 C40 112.14(16)
C20 N1 Co1 105.09(11)
C30 N1 Co1 106.90(11)
C40 N1 Co1 107.59(11)
C21 N2 C24 105.28(16)
C21 N2 Co1 113.83(13)
C24 N2 Co1 140.84(13)
C31 N3 C34 105.78(14)
C31 N3 Co1 114.87(12)
C34 N3 Co1 137.95(11)
C41 N4 C44 105.90(16)
C41 N4 Co1 116.53(13)
C44 N4 Co1 137.49(13)
C25 N5 C50 125.90(18)
C25 N5 H5 118(2)
C50 N5 H5 116(2)
C35 N6 C60 123.39(16)
C35 N6 H6 118.8(16)
C60 N6 H6 117.8(16)
C45 N7 C70 121.85(18)
C45 N7 H7 117.4(16)
C70 N7 H7 120.4(16)
N1 C20 C21 108.78(15)
N1 C20 H20A 109.9
C21 C20 H20A 109.9
N1 C20 H20B 109.9
C21 C20 H20B 109.9
H20A C20 H20B 108.3
N2 C21 C22 111.73(19)
N2 C21 C20 118.98(17)
C22 C21 C20 129.29(18)
C23 C22 C21 106.45(19)
C23 C22 H22A 126.8
C21 C22 H22A 126.8
C22 C23 C24 107.2(2)
C22 C23 H23A 126.4
C24 C23 H23A 126.4
C25 C24 N2 126.27(18)
C25 C24 C23 124.3(2)
N2 C24 C23 109.39(18)
N5 C25 C24 127.0(2)
N5 C25 H25A 116.5
C24 C25 H25A 116.5
N1 C30 C31 108.88(15)
N1 C30 H30A 109.9
C31 C30 H30A 109.9
N1 C30 H30B 109.9
C31 C30 H30B 109.9
H30A C30 H30B 108.3
N3 C31 C32 111.67(16)
N3 C31 C30 119.10(16)
C32 C31 C30 129.18(16)
C33 C32 C31 106.47(16)
C33 C32 H32A 126.8
C31 C32 H32A 126.8
C32 C33 C34 106.68(16)
C32 C33 H33A 126.7
C34 C33 H33A 126.7
C35 C34 N3 120.72(16)
C35 C34 C33 129.67(17)
N3 C34 C33 109.40(15)
N6 C35 C34 126.73(17)
N6 C35 H35A 116.6
C34 C35 H35A 116.6
N1 C40 C41 108.15(15)
N1 C40 H40A 110.1
C41 C40 H40A 110.1
N1 C40 H40B 110.1
C41 C40 H40B 110.1
H40A C40 H40B 108.4
N4 C41 C42 111.42(18)
N4 C41 C40 117.92(17)
C42 C41 C40 130.60(18)
C43 C42 C41 106.76(19)
C43 C42 H42A 126.6
C41 C42 H42A 126.6
C42 C43 C44 106.96(19)
C42 C43 H43A 126.5
C44 C43 H43A 126.5
C45 C44 N4 119.05(18)
C45 C44 C43 131.99(19)
N4 C44 C43 108.96(18)
N7 C45 C44 128.8(2)
N7 C45 H45A 115.6
C44 C45 H45A 115.6
N5 C50 C55 109.45(18)
N5 C50 C51 110.53(17)
C55 C50 C51 111.16(18)
N5 C50 H50A 108.5
C55 C50 H50A 108.5
C51 C50 H50A 108.5
C52 C51 C50 110.86(19)
C52 C51 H51A 109.5
C50 C51 H51A 109.5
C52 C51 H51B 109.5
C50 C51 H51B 109.5
H51A C51 H51B 108.1
C53 C52 C51 111.2(2)
C53 C52 H52A 109.4
C51 C52 H52A 109.4
C53 C52 H52B 109.4
C51 C52 H52B 109.4
H52A C52 H52B 108.0
C52 C53 C54 110.9(2)
C52 C53 H53A 109.5
C54 C53 H53A 109.5
C52 C53 H53B 109.5
C54 C53 H53B 109.5
H53A C53 H53B 108.0
C53 C54 C55 110.70(18)
C53 C54 H54A 109.5
C55 C54 H54A 109.5
C53 C54 H54B 109.5
C55 C54 H54B 109.5
H54A C54 H54B 108.1
C50 C55 C54 111.20(18)
C50 C55 H55A 109.4
C54 C55 H55A 109.4
C50 C55 H55B 109.4
C54 C55 H55B 109.4
H55A C55 H55B 108.0
N6 C60 C61 110.69(14)
N6 C60 C65 110.25(15)
C61 C60 C65 111.81(15)
N6 C60 H60A 108.0
C61 C60 H60A 108.0
C65 C60 H60A 108.0
C60 C61 C62 110.68(15)
C60 C61 H61A 109.5
C62 C61 H61A 109.5
C60 C61 H61B 109.5
C62 C61 H61B 109.5
H61A C61 H61B 108.1
C63 C62 C61 111.00(17)
C63 C62 H62A 109.4
C61 C62 H62A 109.4
C63 C62 H62B 109.4
C61 C62 H62B 109.4
H62A C62 H62B 108.0
C64 C63 C62 110.76(17)
C64 C63 H63A 109.5
C62 C63 H63A 109.5
C64 C63 H63B 109.5
C62 C63 H63B 109.5
H63A C63 H63B 108.1
C63 C64 C65 111.42(16)
C63 C64 H64A 109.3
C65 C64 H64A 109.3
C63 C64 H64B 109.3
C65 C64 H64B 109.3
H64A C64 H64B 108.0
C60 C65 C64 110.68(16)
C60 C65 H65A 109.5
C64 C65 H65A 109.5
C60 C65 H65B 109.5
C64 C65 H65B 109.5
H65A C65 H65B 108.1
N7 C70 C75 110.15(17)
N7 C70 C71 111.78(18)
C75 C70 C71 111.23(17)
N7 C70 H70A 107.8
C75 C70 H70A 107.8
C71 C70 H70A 107.8
C70 C71 C72 110.13(19)
C70 C71 H71A 109.6
C72 C71 H71A 109.6
C70 C71 H71B 109.6
C72 C71 H71B 109.6
H71A C71 H71B 108.1
C73 C72 C71 111.83(18)
C73 C72 H72A 109.2
C71 C72 H72A 109.2
C73 C72 H72B 109.2
C71 C72 H72B 109.2
H72A C72 H72B 107.9
C74 C73 C72 111.10(19)
C74 C73 H73A 109.4
C72 C73 H73A 109.4
C74 C73 H73B 109.4
C72 C73 H73B 109.4
H73A C73 H73B 108.0
C73 C74 C75 111.14(19)
C73 C74 H74A 109.4
C75 C74 H74A 109.4
C73 C74 H74B 109.4
C75 C74 H74B 109.4
H74A C74 H74B 108.0
C70 C75 C74 110.43(18)
C70 C75 H75A 109.6
C74 C75 H75A 109.6
C70 C75 H75B 109.6
C74 C75 H75B 109.6
H75A C75 H75B 108.1
O1 S1 O2 118.6(6)
O1 S1 O3 111.7(5)
O2 S1 O3 111.9(6)
O1 S1 C1 107.2(5)
O2 S1 C1 103.4(5)
O3 S1 C1 102.2(5)
F3 C1 F2 107.8(7)
F3 C1 F1 107.4(7)
F2 C1 F1 108.3(7)
F3 C1 S1 110.9(6)
F2 C1 S1 112.2(6)
F1 C1 S1 110.2(6)
O1B S1B O2B 116.5(6)
O1B S1B O3B 111.1(6)
O2B S1B O3B 113.7(6)
O1B S1B C1B 105.8(5)
O2B S1B C1B 105.3(5)
O3B S1B C1B 103.1(5)
F3B C1B F1B 108.7(6)
F3B C1B F2B 107.8(6)
F1B C1B F2B 107.7(6)
F3B C1B S1B 107.5(5)
F1B C1B S1B 112.3(6)
F2B C1B S1B 112.7(5)

loop_
_geom_bond_atom_site_label_1
_geom_bond_atom_site_label_2
_geom_bond_distance
Co1 N10 2.0368(15)
Co1 N4 2.0522(16)
Co1 N3 2.0533(15)
Co1 N2 2.0587(16)
Co1 N1 2.2149(15)
N10 C11 1.170(2)
C11 S12 1.6206(19)
N1 C20 1.473(3)
N1 C30 1.475(3)
N1 C40 1.475(2)
N2 C21 1.353(2)
N2 C24 1.396(3)
N3 C31 1.343(2)
N3 C34 1.401(2)
N4 C41 1.344(2)
N4 C44 1.403(2)
N5 C25 1.296(3)
N5 C50 1.472(3)
N5 H5 0.71(3)
N6 C35 1.306(2)
N6 C60 1.470(2)
N6 H6 0.83(2)
N7 C45 1.308(3)
N7 C70 1.467(3)
N7 H7 0.94(3)
C20 C21 1.484(3)
C20 H20A 0.9900
C20 H20B 0.9900
C21 C22 1.401(3)
C22 C23 1.372(3)
C22 H22A 0.9500
C23 C24 1.411(3)
C23 H23A 0.9500
C24 C25 1.394(3)
C25 H25A 0.9500
C30 C31 1.500(3)
C30 H30A 0.9900
C30 H30B 0.9900
C31 C32 1.408(3)
C32 C33 1.383(3)
C32 H32A 0.9500
C33 C34 1.415(3)
C33 H33A 0.9500
C34 C35 1.398(2)
C35 H35A 0.9500
C40 C41 1.500(3)
C40 H40A 0.9900
C40 H40B 0.9900
C41 C42 1.403(3)
C42 C43 1.376(3)
C42 H42A 0.9500
C43 C44 1.412(3)
C43 H43A 0.9500
C44 C45 1.392(3)
C45 H45A 0.9500
C50 C55 1.511(3)
C50 C51 1.532(3)
C50 H50A 1.0000
C51 C52 1.522(3)
C51 H51A 0.9900
C51 H51B 0.9900
C52 C53 1.513(4)
C52 H52A 0.9900
C52 H52B 0.9900
C53 C54 1.514(3)
C53 H53A 0.9900
C53 H53B 0.9900
C54 C55 1.532(3)
C54 H54A 0.9900
C54 H54B 0.9900
C55 H55A 0.9900
C55 H55B 0.9900
C60 C61 1.519(3)
C60 C65 1.521(3)
C60 H60A 1.0000
C61 C62 1.541(3)
C61 H61A 0.9900
C61 H61B 0.9900
C62 C63 1.526(3)
C62 H62A 0.9900
C62 H62B 0.9900
C63 C64 1.516(3)
C63 H63A 0.9900
C63 H63B 0.9900
C64 C65 1.530(3)
C64 H64A 0.9900
C64 H64B 0.9900
C65 H65A 0.9900
C65 H65B 0.9900
C70 C75 1.514(3)
C70 C71 1.516(3)
C70 H70A 1.0000
C71 C72 1.529(3)
C71 H71A 0.9900
C71 H71B 0.9900
C72 C73 1.518(3)
C72 H72A 0.9900
C72 H72B 0.9900
C73 C74 1.513(3)
C73 H73A 0.9900
C73 H73B 0.9900
C74 C75 1.517(3)
C74 H74A 0.9900
C74 H74B 0.9900
C75 H75A 0.9900
C75 H75B 0.9900
S1 O1 1.404(5)
S1 O2 1.424(5)
S1 O3 1.474(5)
S1 C1 1.802(5)
C1 F3 1.336(6)
C1 F2 1.340(6)
C1 F1 1.343(6)
S1B O1B 1.416(5)
S1B O2B 1.421(5)
S1B O3B 1.471(5)
S1B C1B 1.799(5)
C1B F3B 1.331(5)
C1B F1B 1.336(5)
C1B F2B 1.337(6)

loop_
_geom_hbond_atom_site_label_D
_geom_hbond_atom_site_label_H
_geom_hbond_atom_site_label_A
_geom_hbond_distance_DH
_geom_hbond_distance_HA
_geom_hbond_distance_DA
_geom_hbond_angle_DHA
_geom_hbond_site_symmetry_A
N5 H5 N10 0.71(3) 2.23(3) 2.926(2) 169(3) .
N6 H6 O1 0.83(2) 2.26(3) 3.081(9) 170(2) 1_655
N6 H6 O1B 0.83(2) 2.51(3) 3.330(15) 169(2) 1_655
N7 H7 O2 0.94(3) 2.12(3) 3.003(12) 157(2) 3_645
N7 H7 O2B 0.94(3) 1.97(3) 2.868(10) 160(2) 3_645

loop_
_geom_torsion_atom_site_label_1
_geom_torsion_atom_site_label_2
_geom_torsion_atom_site_label_3
_geom_torsion_atom_site_label_4
_geom_torsion
C30 N1 C20 C21 155.79(15)
C40 N1 C20 C21 -76.73(19)
Co1 N1 C20 C21 39.78(16)
C24 N2 C21 C22 -0.4(2)
Co1 N2 C21 C22 -178.31(15)
C24 N2 C21 C20 179.87(17)
Co1 N2 C21 C20 1.9(2)
N1 C20 C21 N2 -30.3(2)
N1 C20 C21 C22 150.0(2)
N2 C21 C22 C23 0.4(3)
C20 C21 C22 C23 -179.8(2)
C21 C22 C23 C24 -0.3(3)
C21 N2 C24 C25 -176.8(2)
Co1 N2 C24 C25 0.2(3)
C21 N2 C24 C23 0.1(2)
Co1 N2 C24 C23 177.20(16)
C22 C23 C24 C25 177.2(2)
C22 C23 C24 N2 0.1(3)
C50 N5 C25 C24 178.3(2)
N2 C24 C25 N5 -5.3(4)
C23 C24 C25 N5 178.2(2)
C20 N1 C30 C31 -80.24(18)
C40 N1 C30 C31 152.36(15)
Co1 N1 C30 C31 34.67(16)
C34 N3 C31 C32 0.2(2)
Co1 N3 C31 C32 169.18(12)
C34 N3 C31 C30 -177.41(16)
Co1 N3 C31 C30 -8.4(2)
N1 C30 C31 N3 -19.6(2)
N1 C30 C31 C32 163.24(17)
N3 C31 C32 C33 -0.7(2)
C30 C31 C32 C33 176.64(18)
C31 C32 C33 C34 0.8(2)
C31 N3 C34 C35 -174.85(16)
Co1 N3 C34 C35 20.2(3)
C31 N3 C34 C33 0.32(19)
Co1 N3 C34 C33 -164.64(14)
C32 C33 C34 C35 173.87(18)
C32 C33 C34 N3 -0.7(2)
C60 N6 C35 C34 -175.79(17)
N3 C34 C35 N6 -176.03(17)
C33 C34 C35 N6 9.9(3)
C20 N1 C40 C41 151.64(16)
C30 N1 C40 C41 -80.63(19)
Co1 N1 C40 C41 36.64(19)
C44 N4 C41 C42 -0.4(2)
Co1 N4 C41 C42 -177.68(14)
C44 N4 C41 C40 -177.69(17)
Co1 N4 C41 C40 5.0(2)
N1 C40 C41 N4 -29.4(2)
N1 C40 C41 C42 153.9(2)
N4 C41 C42 C43 0.3(3)
C40 C41 C42 C43 177.2(2)
C41 C42 C43 C44 0.0(2)
C41 N4 C44 C45 -179.41(18)
Co1 N4 C44 C45 -3.0(3)
C41 N4 C44 C43 0.3(2)
Co1 N4 C44 C43 176.78(15)
C42 C43 C44 C45 179.5(2)
C42 C43 C44 N4 -0.2(2)
C70 N7 C45 C44 171.6(2)
N4 C44 C45 N7 176.0(2)
C43 C44 C45 N7 -3.7(4)
C25 N5 C50 C55 -131.3(2)
C25 N5 C50 C51 106.0(3)
N5 C50 C51 C52 176.8(2)
C55 C50 C51 C52 55.0(3)
C50 C51 C52 C53 -55.7(3)
C51 C52 C53 C54 56.9(3)
C52 C53 C54 C55 -56.8(3)
N5 C50 C55 C54 -177.69(17)
C51 C50 C55 C54 -55.3(2)
C53 C54 C55 C50 56.2(2)
C35 N6 C60 C61 108.3(2)
C35 N6 C60 C65 -127.49(18)
N6 C60 C61 C62 178.73(16)
C65 C60 C61 C62 55.4(2)
C60 C61 C62 C63 -55.4(2)
C61 C62 C63 C64 56.2(2)
C62 C63 C64 C65 -56.6(2)
N6 C60 C65 C64 -179.19(15)
C61 C60 C65 C64 -55.6(2)
C63 C64 C65 C60 56.1(2)
C45 N7 C70 C75 -101.7(2)
C45 N7 C70 C71 134.1(2)
N7 C70 C71 C72 -179.90(17)
C75 C70 C71 C72 56.5(2)
C70 C71 C72 C73 -54.9(2)
C71 C72 C73 C74 54.6(3)
C72 C73 C74 C75 -55.5(3)
N7 C70 C75 C74 177.53(17)
C71 C70 C75 C74 -58.0(2)
C73 C74 C75 C70 57.1(2)
O1 S1 C1 F3 -67.6(8)
O2 S1 C1 F3 58.4(9)
O3 S1 C1 F3 174.8(8)
O1 S1 C1 F2 52.9(8)
O2 S1 C1 F2 179.0(9)
O3 S1 C1 F2 -64.7(8)
O1 S1 C1 F1 173.7(8)
O2 S1 C1 F1 -60.3(9)
O3 S1 C1 F1 56.0(8)
O1B S1B C1B F3B -70.7(7)
O2B S1B C1B F3B 53.1(7)
O3B S1B C1B F3B 172.5(7)
O1B S1B C1B F1B 169.7(7)
O2B S1B C1B F1B -66.4(8)
O3B S1B C1B F1B 53.0(8)
O1B S1B C1B F2B 47.9(8)
O2B S1B C1B F2B 171.8(7)
O3B S1B C1B F2B -68.8(8)

loop_
_platon_squeeze_void_nr
_platon_squeeze_void_average_x
_platon_squeeze_void_average_y
_platon_squeeze_void_average_z
_platon_squeeze_void_volume
_platon_squeeze_void_count_electrons
_platon_squeeze_void_content
1 0.000 0.000 0.000 448 66 ' '
2 0.000 0.500 0.500 448 66 ' '
3 0.500 0.500 0.000 448 66 ' '
4 0.500 0.000 0.500 448 66 ' '
